data_7135942
loop_
_publ_author_name
'Mondal, Reetu Rani'
'Mondal, Rahul'
'Geetharani, K.'

_publ_section_title
;
 Shedding Light on the N=N Bond: Unlocking Rapid, Catalyst-Free Direct
 Hydroboration of Azoarenes
;
_journal_name_full 'Chemical Communications'
_journal_paper_doi 10.1039/D6CC03107B
_journal_year 2026
_chemical_formula_moiety 'C23 H29 B N2 O2'
_chemical_formula_sum 'C23 H29 B N2 O2'
_chemical_formula_weight 376.29
_space_group_crystal_system monoclinic
_space_group_IT_number 14
_space_group_name_Hall '-P 2yn'
_space_group_name_H-M_alt 'P 1 21/n 1'
_atom_sites_solution_hydrogens geom
_audit_creation_method SHELXL-2025/1
_audit_update_record
;
2026-04-23 deposited with the CCDC.	2026-06-15 downloaded from the CCDC.
;
_cell_angle_alpha 90
_cell_angle_beta 100.6120(10)
_cell_angle_gamma 90
_cell_formula_units_Z 4
_cell_length_a 10.4446(3)
_cell_length_b 8.6250(3)
_cell_length_c 23.8746(8)
_cell_measurement_reflns_used 2562
_cell_measurement_temperature 132(2)
_cell_measurement_theta_max 27.5
_cell_measurement_theta_min 2.5
_cell_volume 2113.95(12)
_computing_cell_refinement 'Bruker Apex 3'
_computing_data_collection 'Bruker Apex 3'
_computing_data_reduction 'Bruker Apex 3'
_computing_molecular_graphics 'ORTEP 3 for windows'
_computing_publication_material WinGx
_computing_structure_refinement 'SHELXL-2025/1 (Sheldrick, 2025)'
_computing_structure_solution 'SHELXT 2018/2 (Sheldrick, 2018)'
_diffrn_ambient_temperature 132(2)
_diffrn_measured_fraction_theta_full 0.997
_diffrn_measured_fraction_theta_max 0.995
_diffrn_measurement_device_type 'Smart APEX 3'
_diffrn_measurement_method '\f and \w Scans'
_diffrn_radiation_type MoK\a
_diffrn_radiation_wavelength 0.71073
_diffrn_reflns_av_R_equivalents 0.0647
_diffrn_reflns_av_unetI/netI 0.0384
_diffrn_reflns_Laue_measured_fraction_full 0.997
_diffrn_reflns_Laue_measured_fraction_max 0.995
_diffrn_reflns_limit_h_max 12
_diffrn_reflns_limit_h_min -13
_diffrn_reflns_limit_k_max 11
_diffrn_reflns_limit_k_min -11
_diffrn_reflns_limit_l_max 31
_diffrn_reflns_limit_l_min -30
_diffrn_reflns_number 28847
_diffrn_reflns_point_group_measured_fraction_full 0.997
_diffrn_reflns_point_group_measured_fraction_max 0.995
_diffrn_reflns_theta_full 25.242
_diffrn_reflns_theta_max 27.502
_diffrn_reflns_theta_min 2.516
_diffrn_source 'Rotating Anode'
_exptl_absorpt_coefficient_mu 0.074
_exptl_absorpt_correction_type multi-scan
_exptl_absorpt_process_details SADABS
_exptl_crystal_colour white
_exptl_crystal_density_diffrn 1.182
_exptl_crystal_density_meas 1.18
_exptl_crystal_density_method 'not measured'
_exptl_crystal_description bloc
_exptl_crystal_F_000 808
_exptl_crystal_size_max 0.30
_exptl_crystal_size_mid 0.22
_exptl_crystal_size_min 0.15
_exptl_transmission_factor_max 0.715682
_exptl_transmission_factor_min 0.654827
_refine_diff_density_max 0.496
_refine_diff_density_min -0.478
_refine_diff_density_rms 0.063
_refine_ls_extinction_method none
_refine_ls_goodness_of_fit_ref 1.341
_refine_ls_hydrogen_treatment constr
_refine_ls_matrix_type full
_refine_ls_number_parameters 254
_refine_ls_number_reflns 4847
_refine_ls_number_restraints 0
_refine_ls_restrained_S_all 1.341
_refine_ls_R_factor_all 0.0884
_refine_ls_R_factor_gt 0.0704
_refine_ls_shift/su_max 0.000
_refine_ls_shift/su_mean 0.000
_refine_ls_structure_factor_coef Fsqd
_refine_ls_weighting_details 'w=1/[\s^2^(Fo^2^)+(0.1000P)^2^] where P=(Fo^2^+2Fc^2^)/3'
_refine_ls_weighting_scheme calc
_refine_ls_wR_factor_gt 0.1907
_refine_ls_wR_factor_ref 0.2018
_reflns_Friedel_coverage 0.000
_reflns_number_gt 3856
_reflns_number_total 4847
_reflns_threshold_expression 'I > 2\s(I)'
_cod_data_source_file d6cc03107b2.cif
_cod_data_source_block shelx
_cod_depositor_comments
;
The following automatic conversions were performed:

data item '_exptl_absorpt_correction_type' value 'Multi-scan' was
changed to 'multi-scan' in accordance with the
/home/data/users/saulius/crontab/automatic-downloads/rss-feeds/RSC/lib/dictionaries/cif_core.dic
dictionary named 'cif_core.dic' version 2.4.2 last updated on
2011-04-26.

Automatic conversion script
Id: cif_fix_values 8170 2020-07-09 18:12:32Z antanas 
;
_cod_original_sg_symbol_H-M 'P 21/n'
_cod_database_code 7135942
_shelx_shelxl_version_number 2025/1
_shelx_space_group_comment
;
The symmetry employed for this shelxl refinement is uniquely defined
by the following loop, which should always be used as a source of
symmetry information in preference to the above space-group names.
They are only intended as comments.
;

loop_
_space_group_symop_operation_xyz
'x, y, z'
'-x+1/2, y+1/2, -z+1/2'
'-x, -y, -z'
'x-1/2, -y-1/2, z-1/2'

loop_
_atom_site_label
_atom_site_type_symbol
_atom_site_fract_x
_atom_site_fract_y
_atom_site_fract_z
_atom_site_U_iso_or_equiv
_atom_site_adp_type
_atom_site_occupancy
_atom_site_site_symmetry_order
_atom_site_calc_flag
_atom_site_refinement_flags_posn
_atom_site_refinement_flags_adp
_atom_site_refinement_flags_occupancy
_atom_site_disorder_assembly
_atom_site_disorder_group
O1 O 0.89807(13) -0.04592(15) 0.56973(6) 0.0263(3) Uani 1 1 d . . . . .
N1 N 0.70774(15) 0.60627(19) 0.37420(7) 0.0243(4) Uani 1 1 d . . . . .
C1 C 0.78140(16) 0.6283(2) 0.32976(8) 0.0219(4) Uani 1 1 d . . . . .
O2 O 0.79742(14) -0.15135(17) 0.48753(7) 0.0372(4) Uani 1 1 d . . . . .
N2 N 0.78977(15) 0.57049(19) 0.42675(7) 0.0253(4) Uani 1 1 d . . . . .
H2 H 0.836221 0.644141 0.446354 0.030 Uiso 1 1 calc R U . . .
C2 C 0.75489(19) 0.5413(2) 0.28030(9) 0.0285(5) Uani 1 1 d . . . . .
H2A H 0.684419 0.469913 0.274655 0.034 Uiso 1 1 calc R U . . .
B2 B 0.5738(2) 0.6276(3) 0.37149(10) 0.0285(5) Uani 1 1 d . . . . .
C3 C 0.8317(2) 0.5585(3) 0.23880(9) 0.0328(5) Uani 1 1 d . . . . .
H3 H 0.812071 0.500282 0.204503 0.039 Uiso 1 1 calc R U . . .
C4 C 0.9361(2) 0.6596(2) 0.24711(9) 0.0314(5) Uani 1 1 d . . . . .
H4 H 0.989941 0.668293 0.219227 0.038 Uiso 1 1 calc R U . . .
C5 C 0.96198(19) 0.7483(2) 0.29643(10) 0.0319(5) Uani 1 1 d . . . . .
H5 H 1.032847 0.819110 0.302099 0.038 Uiso 1 1 calc R U . . .
C6 C 0.88477(18) 0.7336(2) 0.33722(9) 0.0270(4) Uani 1 1 d . . . . .
H6 H 0.902066 0.795568 0.370650 0.032 Uiso 1 1 calc R U . . .
C7 C 0.50261(19) 0.5958(3) 0.42327(9) 0.0331(5) Uani 1 1 d . . . . .
H7 H 0.566220 0.550365 0.455532 0.040 Uiso 1 1 calc R U . . .
C8 C 0.3932(2) 0.4776(3) 0.40323(10) 0.0406(6) Uani 1 1 d . . . . .
H8A H 0.433531 0.375852 0.398229 0.049 Uiso 1 1 calc R U . . .
H8B H 0.341188 0.465706 0.433698 0.049 Uiso 1 1 calc R U . . .
C9 C 0.3018(3) 0.5183(4) 0.34837(13) 0.0605(8) Uani 1 1 d . . . . .
H9A H 0.239965 0.598103 0.356852 0.073 Uiso 1 1 calc R U . . .
H9B H 0.250430 0.424867 0.334592 0.073 Uiso 1 1 calc R U . . .
C10 C 0.3669(2) 0.5781(4) 0.30048(11) 0.0479(6) Uani 1 1 d . . . . .
H10A H 0.299586 0.627726 0.271376 0.057 Uiso 1 1 calc R U . . .
H10B H 0.401706 0.488342 0.282243 0.057 Uiso 1 1 calc R U . . .
C11 C 0.4784(2) 0.6952(3) 0.31855(10) 0.0366(5) Uani 1 1 d . . . . .
H11 H 0.526213 0.711894 0.286418 0.044 Uiso 1 1 calc R U . . .
C12 C 0.4553(2) 0.7530(3) 0.44165(10) 0.0401(6) Uani 1 1 d . . . . .
H12A H 0.401607 0.734755 0.471142 0.048 Uiso 1 1 calc R U . . .
H12B H 0.532119 0.814512 0.459408 0.048 Uiso 1 1 calc R U . . .
C13 C 0.3756(2) 0.8487(3) 0.39361(12) 0.0510(7) Uani 1 1 d . . . . .
H13A H 0.368295 0.956052 0.407365 0.061 Uiso 1 1 calc R U . . .
H13B H 0.286555 0.805048 0.384378 0.061 Uiso 1 1 calc R U . . .
C14 C 0.4330(2) 0.8539(3) 0.33906(12) 0.0479(7) Uani 1 1 d . . . . .
H14A H 0.508447 0.925454 0.345301 0.057 Uiso 1 1 calc R U . . .
H14B H 0.366773 0.898120 0.308161 0.057 Uiso 1 1 calc R U . . .
C15 C 0.79706(16) 0.4218(2) 0.44713(8) 0.0222(4) Uani 1 1 d . . . . .
C16 C 0.74820(18) 0.2936(2) 0.41363(8) 0.0265(4) Uani 1 1 d . . . . .
H16 H 0.704933 0.308035 0.375363 0.032 Uiso 1 1 calc R U . . .
C17 C 0.76340(18) 0.1464(2) 0.43663(9) 0.0267(4) Uani 1 1 d . . . . .
H17 H 0.730383 0.060087 0.413712 0.032 Uiso 1 1 calc R U . . .
C18 C 0.82613(16) 0.1213(2) 0.49275(8) 0.0227(4) Uani 1 1 d . . . . .
C19 C 0.87416(17) 0.2495(2) 0.52590(8) 0.0226(4) Uani 1 1 d . . . . .
H19 H 0.917429 0.234691 0.564153 0.027 Uiso 1 1 calc R U . . .
C20 C 0.85934(17) 0.3967(2) 0.50365(8) 0.0218(4) Uani 1 1 d . . . . .
H20 H 0.891741 0.482625 0.526863 0.026 Uiso 1 1 calc R U . . .
C21 C 0.83804(18) -0.0373(2) 0.51503(9) 0.0264(4) Uani 1 1 d . . . . .
C22 C 0.9132(2) -0.2006(2) 0.59378(9) 0.0293(5) Uani 1 1 d . . . . .
H22A H 0.969975 -0.263561 0.573705 0.035 Uiso 1 1 calc R U . . .
H22B H 0.827378 -0.252366 0.589628 0.035 Uiso 1 1 calc R U . . .
C23 C 0.9732(2) -0.1858(3) 0.65554(10) 0.0401(5) Uani 1 1 d . . . . .
H23A H 0.988526 -0.289266 0.672395 0.060 Uiso 1 1 calc R U . . .
H23B H 0.914202 -0.128078 0.675401 0.060 Uiso 1 1 calc R U . . .
H23C H 1.056240 -0.130281 0.659235 0.060 Uiso 1 1 calc R U . . .

loop_
_atom_site_aniso_label
_atom_site_aniso_U_11
_atom_site_aniso_U_22
_atom_site_aniso_U_33
_atom_site_aniso_U_23
_atom_site_aniso_U_13
_atom_site_aniso_U_12
O1 0.0271(7) 0.0225(7) 0.0305(8) -0.0033(6) 0.0085(6) -0.0004(5)
N1 0.0213(8) 0.0301(9) 0.0213(8) -0.0014(7) 0.0032(6) 0.0017(6)
C1 0.0167(8) 0.0239(9) 0.0251(10) -0.0003(7) 0.0040(7) 0.0045(7)
O2 0.0380(8) 0.0243(8) 0.0452(10) -0.0124(7) -0.0033(7) -0.0004(6)
N2 0.0239(8) 0.0263(9) 0.0232(9) -0.0058(7) -0.0022(6) -0.0010(6)
C2 0.0253(10) 0.0301(11) 0.0311(11) -0.0073(8) 0.0076(8) -0.0036(8)
B2 0.0255(11) 0.0339(13) 0.0273(12) 0.0001(9) 0.0084(9) 0.0014(9)
C3 0.0361(11) 0.0331(11) 0.0322(11) -0.0065(9) 0.0141(9) -0.0001(9)
C4 0.0269(10) 0.0337(11) 0.0371(12) 0.0071(9) 0.0153(8) 0.0030(8)
C5 0.0207(9) 0.0313(11) 0.0429(12) 0.0079(9) 0.0039(8) -0.0019(8)
C6 0.0223(9) 0.0275(10) 0.0290(10) 0.0003(8) -0.0011(7) -0.0010(7)
C7 0.0236(10) 0.0488(13) 0.0286(11) 0.0057(10) 0.0094(8) 0.0042(9)
C8 0.0410(13) 0.0435(14) 0.0407(13) 0.0027(10) 0.0162(10) -0.0064(10)
C9 0.0470(15) 0.078(2) 0.0570(18) 0.0073(15) 0.0095(13) -0.0220(14)
C10 0.0339(12) 0.0723(18) 0.0366(13) 0.0013(13) 0.0042(10) -0.0078(12)
C11 0.0221(10) 0.0559(14) 0.0343(12) 0.0090(11) 0.0120(8) 0.0053(9)
C12 0.0291(11) 0.0526(15) 0.0429(14) -0.0053(11) 0.0182(9) -0.0004(10)
C13 0.0412(14) 0.0539(16) 0.0659(18) 0.0092(13) 0.0310(13) 0.0125(11)
C14 0.0386(13) 0.0539(16) 0.0565(16) 0.0224(13) 0.0229(11) 0.0140(11)
C15 0.0154(8) 0.0258(10) 0.0263(10) -0.0054(8) 0.0059(7) 0.0011(7)
C16 0.0228(9) 0.0309(11) 0.0242(10) -0.0091(8) 0.0003(7) 0.0020(8)
C17 0.0226(9) 0.0261(10) 0.0306(11) -0.0115(8) 0.0033(8) -0.0012(7)
C18 0.0157(8) 0.0247(10) 0.0290(10) -0.0083(8) 0.0077(7) -0.0009(7)
C19 0.0152(8) 0.0293(10) 0.0243(9) -0.0051(8) 0.0060(7) -0.0023(7)
C20 0.0176(8) 0.0246(10) 0.0242(10) -0.0092(7) 0.0061(7) -0.0059(7)
C21 0.0175(9) 0.0275(10) 0.0347(11) -0.0091(8) 0.0059(8) -0.0002(7)
C22 0.0289(10) 0.0231(10) 0.0378(12) -0.0021(9) 0.0116(8) -0.0014(8)
C23 0.0502(14) 0.0336(12) 0.0373(13) 0.0020(10) 0.0097(10) 0.0003(10)

loop_
_atom_type_symbol
_atom_type_description
_atom_type_scat_dispersion_real
_atom_type_scat_dispersion_imag
_atom_type_scat_source
C C 0.0033 0.0016 'International Tables Vol C Tables 4.2.6.8 and 6.1.1.4'
H H 0.0000 0.0000 'International Tables Vol C Tables 4.2.6.8 and 6.1.1.4'
B B 0.0013 0.0007 'International Tables Vol C Tables 4.2.6.8 and 6.1.1.4'
N N 0.0061 0.0033 'International Tables Vol C Tables 4.2.6.8 and 6.1.1.4'
O O 0.0106 0.0060 'International Tables Vol C Tables 4.2.6.8 and 6.1.1.4'

loop_
_geom_angle_atom_site_label_1
_geom_angle_atom_site_label_2
_geom_angle_atom_site_label_3
_geom_angle
_geom_angle_site_symmetry_1
_geom_angle_site_symmetry_3
_geom_angle_publ_flag
C21 O1 C22 115.69(15) . . ?
B2 N1 N2 120.38(16) . . ?
B2 N1 C1 128.03(16) . . ?
N2 N1 C1 111.39(14) . . ?
C2 C1 C6 119.33(17) . . ?
C2 C1 N1 120.64(17) . . ?
C6 C1 N1 119.97(17) . . ?
C15 N2 N1 120.25(15) . . ?
C1 C2 C3 119.91(18) . . ?
N1 B2 C11 124.49(18) . . ?
N1 B2 C7 123.44(19) . . ?
C11 B2 C7 111.97(17) . . ?
C4 C3 C2 120.5(2) . . ?
C3 C4 C5 119.64(18) . . ?
C6 C5 C4 120.01(18) . . ?
C5 C6 C1 120.55(19) . . ?
C12 C7 C8 114.46(18) . . ?
C12 C7 B2 107.07(18) . . ?
C8 C7 B2 107.51(18) . . ?
C9 C8 C7 115.4(2) . . ?
C8 C9 C10 115.5(2) . . ?
C9 C10 C11 115.5(2) . . ?
C10 C11 C14 113.95(19) . . ?
C10 C11 B2 108.47(19) . . ?
C14 C11 B2 104.95(19) . . ?
C13 C12 C7 115.0(2) . . ?
C12 C13 C14 114.18(19) . . ?
C13 C14 C11 115.5(2) . . ?
N2 C15 C20 118.18(17) . . ?
N2 C15 C16 123.00(18) . . ?
C20 C15 C16 118.80(18) . . ?
C17 C16 C15 119.63(18) . . ?
C16 C17 C18 121.56(18) . . ?
C17 C18 C19 118.50(18) . . ?
C17 C18 C21 119.13(17) . . ?
C19 C18 C21 122.37(18) . . ?
C20 C19 C18 120.58(18) . . ?
C19 C20 C15 120.93(17) . . ?
O2 C21 O1 122.34(19) . . ?
O2 C21 C18 124.20(19) . . ?
O1 C21 C18 113.46(16) . . ?
O1 C22 C23 107.85(17) . . ?

loop_
_geom_bond_atom_site_label_1
_geom_bond_atom_site_label_2
_geom_bond_distance
_geom_bond_site_symmetry_2
_geom_bond_publ_flag
O1 C21 1.343(2) . ?
O1 C22 1.450(2) . ?
N1 B2 1.401(3) . ?
N1 N2 1.417(2) . ?
N1 C1 1.433(2) . ?
C1 C2 1.383(3) . ?
C1 C6 1.397(3) . ?
O2 C21 1.215(2) . ?
N2 C15 1.369(3) . ?
C2 C3 1.393(3) . ?
B2 C11 1.570(3) . ?
B2 C7 1.579(3) . ?
C3 C4 1.382(3) . ?
C4 C5 1.389(3) . ?
C5 C6 1.380(3) . ?
C7 C12 1.534(3) . ?
C7 C8 1.541(3) . ?
C8 C9 1.513(4) . ?
C9 C10 1.524(4) . ?
C10 C11 1.541(3) . ?
C11 C14 1.557(4) . ?
C12 C13 1.529(4) . ?
C13 C14 1.532(3) . ?
C15 C20 1.403(3) . ?
C15 C16 1.405(3) . ?
C16 C17 1.381(3) . ?
C17 C18 1.396(3) . ?
C18 C19 1.398(3) . ?
C18 C21 1.465(3) . ?
C19 C20 1.374(3) . ?
C22 C23 1.498(3) . ?
